data_2201738
loop_
_publ_author_name
'Chen, Weibin'
'Matthew D. Metcalf'
'Coop, Andrew'
'Flippen-Anderson, Judith L.'
'Deschamps, Jeffrey R.'

_publ_section_title
;
 5-Butylthevinone: stereochemistry of the Diels--Alder reaction of
 5-butylthebaine with 3-buten-2-one
;
_journal_issue 2
_journal_name_full 'Acta Crystallographica Section E'
_journal_page_first o114
_journal_page_last o116
_journal_paper_doi 10.1107/S1600536802023413
_journal_volume 59
_journal_year 2003
_chemical_formula_iupac 'C27 H35 N O4'
_chemical_formula_moiety 'C27 H35 N O4'
_chemical_formula_sum 'C27 H35 N O4'
_chemical_formula_weight 437.56
_chemical_name_common 5-butylthevinone
_chemical_name_systematic
;
(7\a-acetyl-4,5\a-epoxy-3,6-dimethoxy-5\b-butyl-17-methyl-6\a,
14\a ethenoisomorphinan)
;
_space_group_IT_number 4
_symmetry_cell_setting monoclinic
_symmetry_space_group_name_Hall 'P 2yb'
_symmetry_space_group_name_H-M 'P 1 21 1'
_atom_sites_solution_hydrogens geom
_atom_sites_solution_primary direct
_atom_sites_solution_secondary difmap
_audit_creation_method SHELXL-97
_cell_angle_alpha 90.00
_cell_angle_beta 104.519(6)
_cell_angle_gamma 90.00
_cell_formula_units_Z 2
_cell_length_a 9.706(5)
_cell_length_b 7.292(3)
_cell_length_c 16.958(8)
_cell_measurement_reflns_used 1983
_cell_measurement_temperature 298(2)
_cell_measurement_theta_max 23.70
_cell_measurement_theta_min 2.48
_cell_volume 1161.9(9)
_computing_cell_refinement SMART
_computing_data_collection 'SMART (Bruker, 1999)'
_computing_data_reduction 'SAINT (Bruker, 2000) and XPREP (Bruker, 1997)'
_computing_molecular_graphics SHELXTL
_computing_publication_material SHELXTL
_computing_structure_refinement SHELXTL
_computing_structure_solution 'SHELXTL (Bruker, 2000)'
_diffrn_ambient_temperature 298(2)
_diffrn_measured_fraction_theta_full 0.912
_diffrn_measured_fraction_theta_max 0.912
_diffrn_measurement_device_type 'Bruker SMART 1000 CCD'
_diffrn_measurement_method '\f and \w'
_diffrn_radiation_monochromator graphite
_diffrn_radiation_source 'sealed tube'
_diffrn_radiation_type MoK\a
_diffrn_radiation_wavelength 0.71073
_diffrn_reflns_av_R_equivalents 0.0558
_diffrn_reflns_av_sigmaI/netI 0.1021
_diffrn_reflns_limit_h_max 12
_diffrn_reflns_limit_h_min -12
_diffrn_reflns_limit_k_max 9
_diffrn_reflns_limit_k_min -3
_diffrn_reflns_limit_l_max 22
_diffrn_reflns_limit_l_min -20
_diffrn_reflns_number 5557
_diffrn_reflns_theta_full 28.42
_diffrn_reflns_theta_max 28.42
_diffrn_reflns_theta_min 2.17
_diffrn_standards_decay_% 'random variation of 1%'
_diffrn_standards_interval_time variable
_diffrn_standards_number 257
_exptl_absorpt_coefficient_mu 0.083
_exptl_absorpt_correction_T_max 0.994
_exptl_absorpt_correction_T_min 0.921
_exptl_absorpt_correction_type multi-scan
_exptl_absorpt_process_details '(Bruker, 2000)'
_exptl_crystal_colour colorless
_exptl_crystal_density_diffrn 1.251
_exptl_crystal_density_method 'not measured'
_exptl_crystal_description prism
_exptl_crystal_F_000 472
_exptl_crystal_size_max 0.64
_exptl_crystal_size_mid 0.18
_exptl_crystal_size_min 0.06
_refine_diff_density_max 0.291
_refine_diff_density_min -0.253
_refine_ls_extinction_method none
_refine_ls_goodness_of_fit_ref 0.965
_refine_ls_hydrogen_treatment constr
_refine_ls_matrix_type full
_refine_ls_number_parameters 290
_refine_ls_number_reflns 3701
_refine_ls_number_restraints 2
_refine_ls_restrained_S_all 0.986
_refine_ls_R_factor_all 0.1081
_refine_ls_R_factor_gt 0.0557
_refine_ls_shift/su_max <0.001
_refine_ls_shift/su_mean 0.000
_refine_ls_structure_factor_coef Fsqd
_refine_ls_weighting_details 'calc w = 1/[\s^2^(Fo^2^)+(0.0467P)^2^] where P = (Fo^2^+2Fc^2^)/3'
_refine_ls_weighting_scheme calc
_refine_ls_wR_factor_gt 0.1128
_refine_ls_wR_factor_ref 0.1236
_reflns_number_gt 2014
_reflns_number_total 3701
_reflns_threshold_expression I>2\s(I)
_cod_data_source_file ac6027.cif
_cod_data_source_block 3
_cod_depositor_comments
;
The following automatic conversions were performed:
'_symmetry_cell_setting' value 'Monoclinic' changed to 'monoclinic'
according to '/home/saulius/struct/CIF-dictionaries/cif_core.dic'
dictionary named 'cif_core.dic' version 2.4.1 from 2010-06-29.

Automatic conversion script
Id: cif_fix_enum 1527 2010-12-29 10:47:43Z saulius 

The following automatic conversions were performed:

'_symmetry_cell_setting' value 'Monoclinic' changed to 'monoclinic'
according to /home/saulius/struct/CIF-dictionaries/cif_core.dic
dictionary named 'cif_core.dic' version 2.4.1 from 2010-06-29.

Automatic conversion script
Id: cif_fix_values 1715 2011-07-08 13:25:40Z adriana 
;
_cod_original_cell_volume 1161.8(9)
_cod_original_sg_symbol_H-M 'P 21'
_cod_database_code 2201738
_cod_database_fobs_code 2201738

loop_
_symmetry_equiv_pos_as_xyz
'x, y, z'
'-x, y+1/2, -z'

loop_
_atom_site_label
_atom_site_fract_x
_atom_site_fract_y
_atom_site_fract_z
_atom_site_U_iso_or_equiv
_atom_site_adp_type
_atom_site_calc_flag
_atom_site_refinement_flags
_atom_site_occupancy
_atom_site_disorder_assembly
_atom_site_disorder_group
_atom_site_type_symbol
C1 -0.1834(4) 0.8561(6) 0.1632(2) 0.0501(11) Uani d . 1 . . C
H1A -0.2769 0.8731 0.1662 0.060 Uiso calc R 1 . . H
C2 -0.1304(4) 0.9586(5) 0.1077(2) 0.0507(12) Uani d . 1 . . C
H2A -0.1916 1.0360 0.0715 0.061 Uiso calc R 1 . . H
C3 0.0102(4) 0.9479(5) 0.1053(2) 0.0448(10) Uani d . 1 . . C
O3 0.0594(3) 1.0706(4) 0.05736(15) 0.0603(8) Uani d . 1 . . O
C3A 0.1397(4) 0.9919(6) 0.0052(2) 0.0650(14) Uani d . 1 . . C
H3AA 0.1705 1.0875 -0.0254 0.097 Uiso calc R 1 . . H
H3AB 0.0811 0.9067 -0.0316 0.097 Uiso calc R 1 . . H
H3AC 0.2213 0.9291 0.0377 0.097 Uiso calc R 1 . . H
C4 0.0952(4) 0.8220(5) 0.15682(19) 0.0389(9) Uani d . 1 . . C
O5 0.2407(2) 0.8124(3) 0.17438(13) 0.0418(7) Uani d . 1 . . O
C5 0.2887(4) 0.6691(5) 0.2377(2) 0.0388(10) Uani d . 1 . . C
C5A 0.3854(4) 0.5432(6) 0.20240(19) 0.0497(11) Uani d . 1 . . C
H5AA 0.4803 0.5958 0.2159 0.060 Uiso calc R 1 . . H
H5AB 0.3914 0.4259 0.2300 0.060 Uiso calc R 1 . . H
C5B 0.3436(5) 0.5085(7) 0.1131(2) 0.0768(15) Uani d . 1 . . C
H5BA 0.3559 0.6216 0.0856 0.092 Uiso calc R 1 . . H
H5BB 0.2430 0.4788 0.0978 0.092 Uiso calc R 1 . . H
C5C 0.4219(6) 0.3599(11) 0.0818(3) 0.141(3) Uani d D 1 . . C
H5CA 0.3972 0.2433 0.1022 0.169 Uiso calc R 1 . . H
H5CB 0.3889 0.3570 0.0229 0.169 Uiso calc R 1 . . H
C5D 0.5773(6) 0.3772(14) 0.1037(4) 0.179(4) Uani d D 1 . . C
H5DA 0.6186 0.2685 0.0873 0.268 Uiso calc R 1 . . H
H5DB 0.6109 0.3927 0.1615 0.268 Uiso calc R 1 . . H
H5DC 0.6042 0.4818 0.0765 0.268 Uiso calc R 1 . . H
C6 0.3720(4) 0.7631(5) 0.3188(2) 0.0381(10) Uani d . 1 . . C
O6 0.5064(3) 0.8377(4) 0.31458(15) 0.0506(7) Uani d . 1 . . O
C6A 0.5060(5) 1.0042(7) 0.2724(3) 0.0788(15) Uani d . 1 . . C
H6AA 0.6018 1.0371 0.2727 0.118 Uiso calc R 1 . . H
H6AB 0.4648 1.0988 0.2986 0.118 Uiso calc R 1 . . H
H6AC 0.4509 0.9901 0.2172 0.118 Uiso calc R 1 . . H
C7 0.4064(4) 0.6017(5) 0.38347(18) 0.0386(10) Uani d . 1 . . C
H7A 0.4453 0.4990 0.3586 0.046 Uiso calc R 1 . . H
C7A 0.5211(4) 0.6634(5) 0.4592(2) 0.0416(10) Uani d . 1 . . C
O7 0.4881(3) 0.7283(4) 0.51700(16) 0.0590(8) Uani d . 1 . . O
C7B 0.6712(4) 0.6286(6) 0.4587(2) 0.0549(12) Uani d . 1 . . C
H7BA 0.7328 0.6730 0.5084 0.082 Uiso calc R 1 . . H
H7BB 0.6924 0.6909 0.4133 0.082 Uiso calc R 1 . . H
H7BC 0.6856 0.4992 0.4539 0.082 Uiso calc R 1 . . H
C8 0.2695(3) 0.5362(6) 0.4037(2) 0.0432(10) Uani d . 1 . . C
H8A 0.2702 0.5710 0.4590 0.052 Uiso calc R 1 . . H
H8B 0.2633 0.4036 0.3998 0.052 Uiso calc R 1 . . H
C9 -0.0051(4) 0.5484(6) 0.3501(2) 0.0433(10) Uani d . 1 . . C
H9A -0.0133 0.5733 0.4055 0.052 Uiso calc R 1 . . H
C10 -0.1331(4) 0.6490(5) 0.2890(2) 0.0481(11) Uani d . 1 . . C
H10A -0.2105 0.5621 0.2717 0.058 Uiso calc R 1 . . H
H10B -0.1667 0.7469 0.3181 0.058 Uiso calc R 1 . . H
C11 -0.0981(4) 0.7295(5) 0.2140(2) 0.0413(10) Uani d . 1 . . C
C12 0.0356(4) 0.7049(5) 0.20308(19) 0.0371(10) Uani d . 1 . . C
C13 0.1514(4) 0.5857(5) 0.25500(18) 0.0361(9) Uani d . 1 . . C
C14 0.1394(4) 0.6238(5) 0.34323(19) 0.0371(9) Uani d . 1 . . C
C15 0.1294(4) 0.3795(5) 0.2355(2) 0.0497(11) Uani d . 1 . . C
H15A 0.1211 0.3611 0.1779 0.060 Uiso calc R 1 . . H
H15B 0.2129 0.3131 0.2653 0.060 Uiso calc R 1 . . H
C16 -0.0018(4) 0.2991(6) 0.2569(2) 0.0543(12) Uani d . 1 . . C
H16A -0.0870 0.3446 0.2190 0.065 Uiso calc R 1 . . H
H16B -0.0007 0.1666 0.2520 0.065 Uiso calc R 1 . . H
N17 -0.0050(3) 0.3488(5) 0.33974(18) 0.0479(9) Uani d . 1 . . N
C17 -0.1207(5) 0.2576(6) 0.3647(3) 0.0739(14) Uani d . 1 . . C
H17A -0.1159 0.1280 0.3559 0.111 Uiso calc R 1 . . H
H17B -0.2102 0.3041 0.3332 0.111 Uiso calc R 1 . . H
H17C -0.1123 0.2807 0.4214 0.111 Uiso calc R 1 . . H
C18 0.1592(4) 0.8259(5) 0.35837(19) 0.0430(10) Uani d . 1 . . C
H18A 0.0918 0.8969 0.3748 0.052 Uiso calc R 1 . . H
C19 0.2770(4) 0.8971(5) 0.34719(19) 0.0385(10) Uani d . 1 . . C
H19A 0.2999 1.0205 0.3561 0.046 Uiso calc R 1 . . H

loop_
_atom_site_aniso_label
_atom_site_aniso_U_11
_atom_site_aniso_U_22
_atom_site_aniso_U_33
_atom_site_aniso_U_12
_atom_site_aniso_U_13
_atom_site_aniso_U_23
C1 0.033(2) 0.057(3) 0.052(2) 0.010(2) -0.0042(19) -0.013(2)
C2 0.055(3) 0.048(3) 0.041(2) 0.015(2) -0.001(2) -0.005(2)
C3 0.057(3) 0.038(3) 0.036(2) 0.004(2) 0.0044(19) 0.0036(19)
O3 0.080(2) 0.0472(19) 0.0531(16) 0.0137(17) 0.0152(15) 0.0109(15)
C3A 0.084(3) 0.061(3) 0.050(2) 0.003(3) 0.018(2) 0.009(2)
C4 0.045(2) 0.039(2) 0.0292(18) 0.006(2) 0.0020(16) -0.0055(18)
O5 0.0386(15) 0.0469(18) 0.0380(13) 0.0068(13) 0.0059(11) 0.0080(12)
C5 0.041(2) 0.041(3) 0.033(2) 0.0052(19) 0.0077(17) 0.0040(18)
C5A 0.049(2) 0.057(3) 0.041(2) 0.011(2) 0.0076(18) -0.001(2)
C5B 0.099(4) 0.079(4) 0.056(3) 0.017(3) 0.026(3) -0.003(3)
C5C 0.153(6) 0.178(7) 0.078(4) 0.055(6) 0.004(4) -0.033(4)
C5D 0.101(5) 0.280(12) 0.158(6) 0.012(7) 0.037(5) -0.064(8)
C6 0.034(2) 0.039(3) 0.040(2) 0.0006(19) 0.0060(17) 0.0047(18)
O6 0.0414(15) 0.0484(18) 0.0605(16) -0.0028(14) 0.0100(12) 0.0131(15)
C6A 0.072(3) 0.070(4) 0.099(3) -0.012(3) 0.030(3) 0.031(3)
C7 0.042(2) 0.036(2) 0.0330(19) 0.0030(19) 0.0011(16) -0.0001(17)
C7A 0.045(2) 0.036(3) 0.039(2) 0.0013(19) 0.0016(18) 0.0006(18)
O7 0.0581(17) 0.069(2) 0.0460(17) 0.0038(17) 0.0053(14) -0.0138(16)
C7B 0.041(2) 0.073(3) 0.048(2) 0.008(2) 0.0076(18) 0.000(2)
C8 0.046(2) 0.044(3) 0.036(2) -0.001(2) 0.0043(17) 0.0038(19)
C9 0.040(2) 0.047(3) 0.042(2) 0.006(2) 0.0082(17) 0.002(2)
C10 0.040(2) 0.050(3) 0.053(2) 0.001(2) 0.0102(18) -0.007(2)
C11 0.038(2) 0.042(3) 0.040(2) -0.001(2) 0.0017(18) -0.0087(19)
C12 0.039(2) 0.039(3) 0.0299(19) 0.003(2) 0.0021(17) -0.0057(17)
C13 0.039(2) 0.035(2) 0.0328(19) 0.0021(18) 0.0059(16) -0.0002(17)
C14 0.037(2) 0.035(3) 0.036(2) 0.0017(18) 0.0035(16) -0.0031(17)
C15 0.053(2) 0.047(3) 0.046(2) 0.008(2) 0.008(2) -0.006(2)
C16 0.054(3) 0.038(3) 0.067(3) -0.002(2) 0.007(2) -0.008(2)
N17 0.046(2) 0.042(2) 0.058(2) -0.0088(17) 0.0164(16) 0.0017(17)
C17 0.071(3) 0.051(3) 0.102(4) -0.009(3) 0.025(3) 0.004(3)
C18 0.053(2) 0.041(3) 0.0324(19) 0.007(2) 0.0069(18) -0.0019(18)
C19 0.045(2) 0.028(2) 0.040(2) -0.004(2) 0.0067(18) 0.0049(17)

loop_
_atom_type_symbol
_atom_type_description
_atom_type_scat_dispersion_real
_atom_type_scat_dispersion_imag
_atom_type_scat_source
C C 0.0033 0.0016 'International Tables Vol C Tables 4.2.6.8 and 6.1.1.4'
H H 0.0000 0.0000 'International Tables Vol C Tables 4.2.6.8 and 6.1.1.4'
N N 0.0061 0.0033 'International Tables Vol C Tables 4.2.6.8 and 6.1.1.4'
O O 0.0106 0.0060 'International Tables Vol C Tables 4.2.6.8 and 6.1.1.4'

loop_
_geom_angle_atom_site_label_1
_geom_angle_atom_site_label_2
_geom_angle_atom_site_label_3
_geom_angle
C11 C1 C2 120.8(3)
C11 C1 H1A 119.6
C2 C1 H1A 119.6
C3 C2 C1 121.6(4)
C3 C2 H2A 119.2
C1 C2 H2A 119.2
O3 C3 C2 118.3(3)
O3 C3 C4 124.4(4)
C2 C3 C4 117.1(4)
C3 O3 C3A 115.3(3)
O3 C3A H3AA 109.5
O3 C3A H3AB 109.5
H3AA C3A H3AB 109.5
O3 C3A H3AC 109.5
H3AA C3A H3AC 109.5
H3AB C3A H3AC 109.5
O5 C4 C12 113.6(3)
O5 C4 C3 126.0(4)
C12 C4 C3 120.0(3)
C4 O5 C5 108.2(3)
O5 C5 C5A 104.5(3)
O5 C5 C13 106.4(3)
C5A C5 C13 118.4(3)
O5 C5 C6 109.0(3)
C5A C5 C6 111.8(3)
C13 C5 C6 106.4(3)
C5B C5A C5 117.4(3)
C5B C5A H5AA 107.9
C5 C5A H5AA 107.9
C5B C5A H5AB 107.9
C5 C5A H5AB 107.9
H5AA C5A H5AB 107.2
C5A C5B C5C 116.9(4)
C5A C5B H5BA 108.1
C5C C5B H5BA 108.1
C5A C5B H5BB 108.1
C5C C5B H5BB 108.1
H5BA C5B H5BB 107.3
C5D C5C C5B 115.5(6)
C5D C5C H5CA 108.4
C5B C5C H5CA 108.4
C5D C5C H5CB 108.4
C5B C5C H5CB 108.4
H5CA C5C H5CB 107.5
C5C C5D H5DA 109.5
C5C C5D H5DB 109.5
H5DA C5D H5DB 109.5
C5C C5D H5DC 109.5
H5DA C5D H5DC 109.5
H5DB C5D H5DC 109.5
O6 C6 C19 114.1(3)
O6 C6 C5 113.4(3)
C19 C6 C5 110.0(3)
O6 C6 C7 106.3(3)
C19 C6 C7 107.5(3)
C5 C6 C7 104.8(3)
C6A O6 C6 117.8(3)
O6 C6A H6AA 109.5
O6 C6A H6AB 109.5
H6AA C6A H6AB 109.5
O6 C6A H6AC 109.5
H6AA C6A H6AC 109.5
H6AB C6A H6AC 109.5
C7A C7 C8 113.0(3)
C7A C7 C6 110.0(3)
C8 C7 C6 110.0(3)
C7A C7 H7A 107.9
C8 C7 H7A 107.9
C6 C7 H7A 107.9
O7 C7A C7B 122.4(3)
O7 C7A C7 120.7(3)
C7B C7A C7 116.7(3)
C7A C7B H7BA 109.5
C7A C7B H7BB 109.5
H7BA C7B H7BB 109.5
C7A C7B H7BC 109.5
H7BA C7B H7BC 109.5
H7BB C7B H7BC 109.5
C7 C8 C14 109.4(3)
C7 C8 H8A 109.8
C14 C8 H8A 109.8
C7 C8 H8B 109.8
C14 C8 H8B 109.8
H8A C8 H8B 108.2
N17 C9 C14 108.5(3)
N17 C9 C10 113.9(3)
C14 C9 C10 111.4(3)
N17 C9 H9A 107.6
C14 C9 H9A 107.6
C10 C9 H9A 107.6
C11 C10 C9 115.1(3)
C11 C10 H10A 108.5
C9 C10 H10A 108.5
C11 C10 H10B 108.5
C9 C10 H10B 108.5
H10A C10 H10B 107.5
C12 C11 C1 116.3(4)
C12 C11 C10 118.8(3)
C1 C11 C10 123.7(3)
C11 C12 C4 122.8(4)
C11 C12 C13 126.0(3)
C4 C12 C13 109.2(3)
C12 C13 C15 113.1(3)
C12 C13 C14 103.5(3)
C15 C13 C14 109.9(3)
C12 C13 C5 102.2(3)
C15 C13 C5 114.7(3)
C14 C13 C5 112.7(3)
C18 C14 C9 114.8(3)
C18 C14 C8 104.1(3)
C9 C14 C8 114.2(3)
C18 C14 C13 107.6(3)
C9 C14 C13 107.4(3)
C8 C14 C13 108.5(3)
C16 C15 C13 113.7(3)
C16 C15 H15A 108.8
C13 C15 H15A 108.8
C16 C15 H15B 108.8
C13 C15 H15B 108.8
H15A C15 H15B 107.7
N17 C16 C15 110.7(3)
N17 C16 H16A 109.5
C15 C16 H16A 109.5
N17 C16 H16B 109.5
C15 C16 H16B 109.5
H16A C16 H16B 108.1
C17 N17 C16 111.7(3)
C17 N17 C9 113.2(3)
C16 N17 C9 111.3(3)
N17 C17 H17A 109.5
N17 C17 H17B 109.5
H17A C17 H17B 109.5
N17 C17 H17C 109.5
H17A C17 H17C 109.5
H17B C17 H17C 109.5
C19 C18 C14 116.3(4)
C19 C18 H18A 121.9
C14 C18 H18A 121.9
C18 C19 C6 114.6(3)
C18 C19 H19A 122.7
C6 C19 H19A 122.7

loop_
_geom_bond_atom_site_label_1
_geom_bond_atom_site_label_2
_geom_bond_site_symmetry_2
_geom_bond_distance
_geom_bond_publ_flag
C1 C11 . 1.386(5) ?
C1 C2 . 1.397(5) ?
C1 H1A . 0.9300 ?
C2 C3 . 1.378(5) ?
C2 H2A . 0.9300 ?
C3 O3 . 1.373(4) ?
C3 C4 . 1.387(5) ?
O3 C3A . 1.437(4) ?
C3A H3AA . 0.9600 ?
C3A H3AB . 0.9600 ?
C3A H3AC . 0.9600 ?
C4 O5 . 1.370(4) ?
C4 C12 . 1.381(5) ?
O5 C5 . 1.487(4) ?
C5 C5A . 1.537(5) ?
C5 C13 . 1.559(5) ?
C5 C6 . 1.569(5) ?
C5A C5B . 1.488(5) ?
C5A H5AA . 0.9700 ?
C5A H5AB . 0.9700 ?
C5B C5C . 1.495(7) ?
C5B H5BA . 0.9700 ?
C5B H5BB . 0.9700 ?
C5C C5D . 1.466(4) ?
C5C H5CA . 0.9700 ?
C5C H5CB . 0.9700 ?
C5D H5DA . 0.9600 ?
C5D H5DB . 0.9600 ?
C5D H5DC . 0.9600 ?
C6 O6 . 1.432(4) ?
C6 C19 . 1.502(5) ?
C6 C7 . 1.586(5) ?
O6 C6A . 1.408(5) ?
C6A H6AA . 0.9600 ?
C6A H6AB . 0.9600 ?
C6A H6AC . 0.9600 ?
C7 C7A . 1.541(5) ?
C7 C8 . 1.530(4) ?
C7 H7A . 0.9800 ?
C7A O7 . 1.201(4) ?
C7A C7B . 1.481(5) ?
C7B H7BA . 0.9600 ?
C7B H7BB . 0.9600 ?
C7B H7BC . 0.9600 ?
C8 C14 . 1.551(5) ?
C8 H8A . 0.9700 ?
C8 H8B . 0.9700 ?
C9 N17 . 1.466(5) ?
C9 C14 . 1.537(5) ?
C9 C10 . 1.584(5) ?
C9 H9A . 0.9800 ?
C10 C11 . 1.516(5) ?
C10 H10A . 0.9700 ?
C10 H10B . 0.9700 ?
C11 C12 . 1.367(5) ?
C12 C13 . 1.516(5) ?
C13 C15 . 1.543(6) ?
C13 C14 . 1.555(4) ?
C14 C18 . 1.501(5) ?
C15 C16 . 1.527(5) ?
C15 H15A . 0.9700 ?
C15 H15B . 0.9700 ?
C16 N17 . 1.458(5) ?
C16 H16A . 0.9700 ?
C16 H16B . 0.9700 ?
N17 C17 . 1.456(5) ?
C17 H17A . 0.9600 ?
C17 H17B . 0.9600 ?
C17 H17C . 0.9600 ?
C18 C19 . 1.312(5) ?
C18 H18A . 0.9300 ?
C19 H19A . 0.9300 ?

loop_
_cod_related_entry_id
_cod_related_entry_database
_cod_related_entry_code
1 ChemSpider 21175099
